data_4310551
loop_
_publ_author_name
'Kang Min Ok'
'Joseph Orzechowski'
'P. Shiv Halasyamani'

_publ_contact_author_address
;
Department of Chemistry
University of Houston
4800 Calhoun
TX 77204-5003 USA
;
_publ_contact_author_email psh@uh.edu
_publ_contact_author_fax 1(713)7432787
_publ_contact_author_name 'Halasyamani, P. Shiv'
_publ_contact_author_phone 1(713)7433278
_publ_section_title
;
 Synthesis, Structure, and Characterization of Two New Layered Mixed-Metal
 Phosphates, BaTeMO4(PO4) (M = Nb5+ or Ta5+)
;
_journal_name_full 'Inorganic Chemistry'
_journal_page_first 964
_journal_page_last 968
_journal_paper_doi 10.1021/ic0350335
_journal_volume 43
_journal_year 2004
_chemical_formula_sum 'Ba Nb O8 P Te'
_chemical_formula_weight 516.82
_chemical_name_systematic
;
 Barium Niobium Tellurium Oxide Phosphate
;
_space_group_IT_number 61
_symmetry_cell_setting orthorhombic
_symmetry_space_group_name_Hall '-P 2ac 2ab'
_symmetry_space_group_name_H-M 'P b c a'
_atom_sites_solution_primary direct
_atom_sites_solution_secondary difmap
_cell_angle_alpha 90
_cell_angle_beta 90
_cell_angle_gamma 90
_cell_formula_units_Z 8
_cell_length_a 6.7351(9)
_cell_length_b 7.554(1)
_cell_length_c 27.455(4)
_cell_measurement_temperature 293.0(2)
_cell_volume 1396.8(3)
_computing_structure_refinement 'SHELXL-97 (Sheldrick, 1997)'
_diffrn_ambient_temperature 293.0(2)
_diffrn_measured_fraction_theta_full 0.964
_diffrn_measured_fraction_theta_max 0.964
_diffrn_radiation_monochromator graphite
_diffrn_radiation_type MoK\a
_diffrn_radiation_wavelength 0.71073
_diffrn_reflns_av_R_equivalents 0.0574
_diffrn_reflns_av_unetI/netI 0.0488
_diffrn_reflns_limit_h_max 8
_diffrn_reflns_limit_h_min -6
_diffrn_reflns_limit_k_max 9
_diffrn_reflns_limit_k_min -7
_diffrn_reflns_limit_l_max 36
_diffrn_reflns_limit_l_min -35
_diffrn_reflns_number 7837
_diffrn_reflns_theta_full 28.04
_diffrn_reflns_theta_max 28.04
_diffrn_reflns_theta_min 1.48
_exptl_absorpt_coefficient_mu 11.575
_exptl_absorpt_correction_type psi-scan
_exptl_crystal_density_diffrn 4.915
_exptl_crystal_density_method 'not measured'
_exptl_crystal_F_000 1824
_exptl_crystal_size_max 0.05
_exptl_crystal_size_mid 0.03
_exptl_crystal_size_min 0.02
_refine_diff_density_max 0.876
_refine_diff_density_min -0.896
_refine_diff_density_rms 0.239
_refine_ls_extinction_coef 0.00182(7)
_refine_ls_extinction_expression Fc^*^=kFc[1+0.001xFc^2^\l^3^/sin(2\q)]^-1/4^
_refine_ls_extinction_method SHELXL
_refine_ls_goodness_of_fit_ref 0.941
_refine_ls_matrix_type full
_refine_ls_number_parameters 110
_refine_ls_number_reflns 1627
_refine_ls_number_restraints 0
_refine_ls_restrained_S_all 0.941
_refine_ls_R_factor_all 0.0503
_refine_ls_R_factor_gt 0.0285
_refine_ls_shift/su_max 0.001
_refine_ls_shift/su_mean 0
_refine_ls_structure_factor_coef Fsqd
_refine_ls_weighting_details 'calc w=1/[\s^2^(Fo^2^)+(0.0223P)^2^+0.0000P] where P=(Fo^2^+2Fc^2^)/3'
_refine_ls_weighting_scheme calc
_refine_ls_wR_factor_gt 0.0465
_refine_ls_wR_factor_ref 0.0506
_reflns_number_gt 1249
_reflns_number_total 1627
_reflns_threshold_expression >2s\(I)
_cod_data_source_file ic0350335si20031205_123606.cif
_cod_data_source_block ok130
_cod_depositor_comments
;
The following automatic conversions were performed:
'_exptl_absorpt_correction_type' value 'Psi-scan' changed to 'psi-scan'
according to '/home/saulius/struct/CIF-dictionaries/cif_core.dic'
dictionary named 'cif_core.dic' version 2.4.1 from 2010-06-29.

Automatic conversion script
Id: cif_fix_enum 1527 2010-12-29 10:47:43Z saulius 
;
_cod_original_sg_symbol_H-M 'P b c n'
_cod_database_code 4310551

loop_
_symmetry_equiv_pos_as_xyz
'x, y, z'
'-x+1/2, -y, z+1/2'
'-x, y+1/2, -z+1/2'
'x+1/2, -y+1/2, -z'
'-x, -y, -z'
'x-1/2, y, -z-1/2'
'x, -y-1/2, z-1/2'
'-x-1/2, y-1/2, z'

loop_
_atom_site_label
_atom_site_type_symbol
_atom_site_fract_x
_atom_site_fract_y
_atom_site_fract_z
_atom_site_U_iso_or_equiv
_atom_site_adp_type
_atom_site_occupancy
_atom_site_symmetry_multiplicity
_atom_site_calc_flag
_atom_site_refinement_flags
_atom_site_disorder_assembly
_atom_site_disorder_group
Ba1 Ba 0.03160(6) 0.64230(5) 0.198180(13) 0.01338(11) Uani 1 1 d . . .
Te1 Te 0.20958(6) 0.36139(5) 0.072188(13) 0.00844(11) Uani 1 1 d . . .
Nb1 Nb 0.26429(8) 0.41778(7) -0.064626(19) 0.00755(13) Uani 1 1 d . . .
P1 P 0.0360(3) 0.6777(2) 0.32314(6) 0.0099(3) Uani 1 1 d . . .
O1 O 0.0269(6) 0.5490(5) 0.08269(14) 0.0112(9) Uani 1 1 d . . .
O2 O 0.3229(6) 0.6498(5) -0.06842(15) 0.0135(9) Uani 1 1 d . . .
O3 O 0.0399(7) 0.1673(5) 0.05965(15) 0.0130(9) Uani 1 1 d . . .
O4 O 0.1922(7) 0.6134(5) 0.36126(15) 0.0153(10) Uani 1 1 d . . .
O5 O 0.2164(7) 0.4077(6) 0.00300(14) 0.0156(11) Uani 1 1 d . . .
O6 O -0.1231(7) 0.7940(6) 0.34841(15) 0.0156(10) Uani 1 1 d . . .
O7 O -0.0680(7) 0.5210(6) 0.29905(16) 0.0197(11) Uani 1 1 d . . .
O8 O 0.1481(7) 0.7863(6) 0.28555(15) 0.0147(10) Uani 1 1 d . . .

loop_
_atom_site_aniso_label
_atom_site_aniso_U_11
_atom_site_aniso_U_22
_atom_site_aniso_U_33
_atom_site_aniso_U_23
_atom_site_aniso_U_13
_atom_site_aniso_U_12
Ba1 0.0099(2) 0.0170(2) 0.0133(2) -0.00222(17) 0.00004(15) -0.00027(17)
Te1 0.0076(2) 0.0077(2) 0.00996(19) 0.00000(15) 0.00017(15) -0.00010(16)
Nb1 0.0078(3) 0.0061(3) 0.0087(2) -0.0001(2) 0.0006(2) -0.0003(2)
P1 0.0110(9) 0.0110(9) 0.0077(7) 0.0002(6) -0.0010(6) 0.0011(7)
O1 0.009(2) 0.010(2) 0.015(2) -0.0029(18) 0.0004(17) 0.0017(18)
O2 0.011(2) 0.010(2) 0.019(2) -0.0016(19) 0.0000(19) 0.0012(18)
O3 0.015(2) 0.006(2) 0.018(2) -0.0044(17) 0.0020(19) -0.0053(18)
O4 0.015(3) 0.021(3) 0.010(2) 0.0024(17) 0.0014(18) 0.0066(19)
O5 0.018(3) 0.020(3) 0.010(2) 0.0022(17) 0.0026(18) -0.003(2)
O6 0.016(3) 0.017(2) 0.013(2) -0.0052(19) 0.0002(19) 0.0086(19)
O7 0.015(3) 0.017(3) 0.027(3) -0.007(2) -0.002(2) -0.003(2)
O8 0.017(3) 0.016(2) 0.012(2) 0.0044(18) -0.0025(19) 0.001(2)

loop_
_atom_type_symbol
_atom_type_description
_atom_type_scat_dispersion_real
_atom_type_scat_dispersion_imag
_atom_type_scat_source
O O 0.0106 0.006 'International Tables Vol C Tables 4.2.6.8 and 6.1.1.4'
P P 0.1023 0.0942 'International Tables Vol C Tables 4.2.6.8 and 6.1.1.4'
Nb Nb -2.0727 0.6215 'International Tables Vol C Tables 4.2.6.8 and 6.1.1.4'
Te Te -0.5308 1.6751 'International Tables Vol C Tables 4.2.6.8 and 6.1.1.4'
Ba Ba -0.3244 2.2819 'International Tables Vol C Tables 4.2.6.8 and 6.1.1.4'

loop_
_geom_angle_atom_site_label_1
_geom_angle_atom_site_label_2
_geom_angle_atom_site_label_3
_geom_angle
_geom_angle_site_symmetry_1
_geom_angle_site_symmetry_3
_geom_angle_publ_flag
O8 Ba1 O4 140.18(13) . 6_556 ?
O8 Ba1 O8 88.33(10) . 6_556 ?
O4 Ba1 O8 51.86(12) 6_556 6_556 ?
O8 Ba1 O7 80.42(13) . 6_656 ?
O4 Ba1 O7 139.34(12) 6_556 6_656 ?
O8 Ba1 O7 168.66(12) 6_556 6_656 ?
O8 Ba1 O7 63.79(12) . 3 ?
O4 Ba1 O7 99.31(12) 6_556 3 ?
O8 Ba1 O7 72.04(13) 6_556 3 ?
O7 Ba1 O7 103.81(10) 6_656 3 ?
O8 Ba1 O6 89.97(13) . 6_656 ?
O4 Ba1 O6 115.29(12) 6_556 6_656 ?
O8 Ba1 O6 130.53(12) 6_556 6_656 ?
O7 Ba1 O6 51.53(12) 6_656 6_656 ?
O7 Ba1 O6 63.14(12) 3 6_656 ?
O8 Ba1 O8 110.00(9) . 3_545 ?
O4 Ba1 O8 71.79(12) 6_556 3_545 ?
O8 Ba1 O8 87.29(7) 6_556 3_545 ?
O7 Ba1 O8 95.18(13) 6_656 3_545 ?
O7 Ba1 O8 158.23(13) 3 3_545 ?
O6 Ba1 O8 138.60(12) 6_656 3_545 ?
O8 Ba1 O6 131.52(12) . 3_545 ?
O4 Ba1 O6 81.44(12) 6_556 3_545 ?
O8 Ba1 O6 126.32(12) 6_556 3_545 ?
O7 Ba1 O6 62.19(13) 6_656 3_545 ?
O7 Ba1 O6 150.49(12) 3 3_545 ?
O6 Ba1 O6 89.64(10) 6_656 3_545 ?
O8 Ba1 O6 49.78(12) 3_545 3_545 ?
O8 Ba1 O7 51.50(13) . . ?
O4 Ba1 O7 109.29(12) 6_556 . ?
O8 Ba1 O7 76.57(12) 6_556 . ?
O7 Ba1 O7 95.11(12) 6_656 . ?
O7 Ba1 O7 107.42(11) 3 . ?
O6 Ba1 O7 135.31(12) 6_656 . ?
O8 Ba1 O7 59.64(12) 3_545 . ?
O6 Ba1 O7 99.95(12) 3_545 . ?
O8 Ba1 O1 160.16(12) . . ?
O4 Ba1 O1 53.83(11) 6_556 . ?
O8 Ba1 O1 103.18(11) 6_556 . ?
O7 Ba1 O1 88.03(11) 6_656 . ?
O7 Ba1 O1 104.06(11) 3 . ?
O6 Ba1 O1 70.25(11) 6_656 . ?
O8 Ba1 O1 86.93(11) 3_545 . ?
O6 Ba1 O1 52.65(11) 3_545 . ?
O7 Ba1 O1 146.57(12) . . ?
O8 Ba1 P1 113.55(10) . 6_556 ?
O4 Ba1 P1 27.07(9) 6_556 6_556 ?
O8 Ba1 P1 26.28(9) 6_556 6_556 ?
O7 Ba1 P1 163.60(10) 6_656 6_556 ?
O7 Ba1 P1 90.58(10) 3 6_556 ?
O6 Ba1 P1 133.04(9) 6_656 6_556 ?
O8 Ba1 P1 72.43(9) 3_545 6_556 ?
O6 Ba1 P1 101.41(9) 3_545 6_556 ?
O7 Ba1 P1 87.90(9) . 6_556 ?
O1 Ba1 P1 80.76(8) . 6_556 ?
O8 Ba1 P1 25.40(9) . . ?
O4 Ba1 P1 126.20(9) 6_556 . ?
O8 Ba1 P1 79.70(9) 6_556 . ?
O7 Ba1 P1 89.43(9) 6_656 . ?
O7 Ba1 P1 84.00(9) 3 . ?
O6 Ba1 P1 113.79(9) 6_656 . ?
O8 Ba1 P1 85.65(8) 3_545 . ?
O6 Ba1 P1 119.55(8) 3_545 . ?
O7 Ba1 P1 26.26(9) . . ?
O1 Ba1 P1 171.91(8) . . ?
P1 Ba1 P1 100.02(4) 6_556 . ?
O3 Te1 O1 102.40(19) . . ?
O3 Te1 O5 88.62(18) . . ?
O1 Te1 O5 91.69(18) . . ?
O3 Te1 O6 81.31(16) . 3_545 ?
O1 Te1 O6 81.82(16) . 3_545 ?
O5 Te1 O6 166.51(18) . 3_545 ?
O2 Nb1 O5 97.68(18) . . ?
O2 Nb1 O3 96.62(18) . 4 ?
O5 Nb1 O3 94.58(19) . 4 ?
O2 Nb1 O1 94.40(18) . 5_565 ?
O5 Nb1 O1 94.59(18) . 5_565 ?
O3 Nb1 O1 164.59(16) 4 5_565 ?
O2 Nb1 O4 91.30(18) . 2_564 ?
O5 Nb1 O4 171.02(17) . 2_564 ?
O3 Nb1 O4 84.13(17) 4 2_564 ?
O1 Nb1 O4 84.89(17) 5_565 2_564 ?
O2 Nb1 O2 172.9(2) . 8_655 ?
O5 Nb1 O2 87.85(17) . 8_655 ?
O3 Nb1 O2 87.28(17) 4 8_655 ?
O1 Nb1 O2 80.71(16) 5_565 8_655 ?
O4 Nb1 O2 83.22(16) 2_564 8_655 ?
O8 P1 O7 110.6(3) . . ?
O8 P1 O6 110.0(2) . . ?
O7 P1 O6 108.5(3) . . ?
O8 P1 O4 106.8(3) . . ?
O7 P1 O4 111.0(3) . . ?
O6 P1 O4 110.0(2) . . ?
O8 P1 Ba1 55.77(18) . 6_656 ?
O7 P1 Ba1 108.38(19) . 6_656 ?
O6 P1 Ba1 143.17(19) . 6_656 ?
O4 P1 Ba1 55.21(17) . 6_656 ?
O8 P1 Ba1 50.88(17) . . ?
O7 P1 Ba1 60.24(18) . . ?
O6 P1 Ba1 118.97(17) . . ?
O4 P1 Ba1 130.54(18) . . ?
Ba1 P1 Ba1 80.26(4) 6_656 . ?
O8 P1 Ba1 114.52(18) . 6_556 ?
O7 P1 Ba1 54.24(19) . 6_556 ?
O6 P1 Ba1 55.97(17) . 6_556 ?
O4 P1 Ba1 138.71(18) . 6_556 ?
Ba1 P1 Ba1 158.37(5) 6_656 6_556 ?
Ba1 P1 Ba1 79.44(3) . 6_556 ?
O8 P1 Ba1 54.82(17) . 3 ?
O7 P1 Ba1 129.03(19) . 3 ?
O6 P1 Ba1 55.27(17) . 3 ?
O4 P1 Ba1 119.95(17) . 3 ?
Ba1 P1 Ba1 99.99(4) 6_656 3 ?
Ba1 P1 Ba1 84.96(3) . 3 ?
Ba1 P1 Ba1 85.60(4) 6_556 3 ?
Te1 O1 Nb1 132.7(2) . 5_565 ?
Te1 O1 Ba1 107.69(16) . . ?
Nb1 O1 Ba1 102.72(14) 5_565 . ?
Nb1 O2 Nb1 150.5(2) . 8_665 ?
Te1 O3 Nb1 144.1(2) . 4_455 ?
P1 O4 Nb1 142.2(3) . 2_565 ?
P1 O4 Ba1 97.72(19) . 6_656 ?
Nb1 O4 Ba1 117.62(19) 2_565 6_656 ?
Nb1 O5 Te1 168.3(3) . . ?
P1 O6 Te1 136.1(2) . 3 ?
P1 O6 Ba1 97.7(2) . 6_556 ?
Te1 O6 Ba1 107.55(16) 3 6_556 ?
P1 O6 Ba1 99.5(2) . 3 ?
Te1 O6 Ba1 105.17(15) 3 3 ?
Ba1 O6 Ba1 108.99(13) 6_556 3 ?
P1 O7 Ba1 100.0(2) . 6_556 ?
P1 O7 Ba1 136.2(3) . 3_545 ?
Ba1 O7 Ba1 113.59(16) 6_556 3_545 ?
P1 O7 Ba1 93.5(2) . . ?
Ba1 O7 Ba1 97.96(13) 6_556 . ?
Ba1 O7 Ba1 108.07(14) 3_545 . ?
P1 O8 Ba1 103.7(2) . . ?
P1 O8 Ba1 98.0(2) . 6_656 ?
Ba1 O8 Ba1 104.22(14) . 6_656 ?
P1 O8 Ba1 100.6(2) . 3 ?
Ba1 O8 Ba1 111.82(14) . 3 ?
Ba1 O8 Ba1 133.73(16) 6_656 3 ?

loop_
_geom_bond_atom_site_label_1
_geom_bond_atom_site_label_2
_geom_bond_distance
_geom_bond_site_symmetry_2
_geom_bond_publ_flag
Ba1 O8 2.748(4) . ?
Ba1 O4 2.817(4) 6_556 ?
Ba1 O8 2.838(5) 6_556 ?
Ba1 O7 2.849(5) 6_656 ?
Ba1 O7 2.873(5) 3 ?
Ba1 O6 2.891(5) 6_656 ?
Ba1 O8 2.983(4) 3_545 ?
Ba1 O6 2.989(4) 3_545 ?
Ba1 O7 2.993(4) . ?
Ba1 O1 3.248(4) . ?
Ba1 P1 3.3992(18) 6_556 ?
Ba1 P1 3.4412(16) . ?
Te1 O3 1.890(4) . ?
Te1 O1 1.899(4) . ?
Te1 O5 1.932(4) . ?
Te1 O6 2.313(4) 3_545 ?
Nb1 O2 1.800(4) . ?
Nb1 O5 1.886(4) . ?
Nb1 O3 1.970(4) 4 ?
Nb1 O1 2.038(4) 5_565 ?
Nb1 O4 2.069(4) 2_564 ?
Nb1 O2 2.110(4) 8_655 ?
P1 O8 1.519(5) . ?
P1 O7 1.526(5) . ?
P1 O6 1.550(4) . ?
P1 O4 1.561(5) . ?
P1 Ba1 3.3992(18) 6_656 ?
P1 Ba1 3.4577(18) 6_556 ?
P1 Ba1 3.5874(16) 3 ?
O1 Nb1 2.038(4) 5_565 ?
O2 Nb1 2.110(4) 8_665 ?
O3 Nb1 1.970(4) 4_455 ?
O4 Nb1 2.069(4) 2_565 ?
O4 Ba1 2.817(4) 6_656 ?
O6 Te1 2.313(4) 3 ?
O6 Ba1 2.891(4) 6_556 ?
O6 Ba1 2.989(4) 3 ?
O7 Ba1 2.849(5) 6_556 ?
O7 Ba1 2.873(5) 3_545 ?
O8 Ba1 2.838(5) 6_656 ?
O8 Ba1 2.983(4) 3 ?
